data_4039004
loop_
_publ_author_name
'N\'eron, S\'ebastien'
'Morency, Mathieu'
'Chen, Liguo'
'Maris, Thierry'
'Rocherfort, Dominic'
'Iftimie, Radu'
'Wuest, James D.'

_publ_contact_author_id_orcid 0000-0001-9731-4046
_publ_section_title
;
 Diphenoquinone Redux
;
_journal_name_full 'Journal of Organic Chemistry'
_journal_page_first 7673
_journal_page_last 7695
_journal_paper_doi 10.1021/acs.joc.2c00260
_journal_volume 87
_journal_year 2022
_chemical_formula_moiety 'C12 H4 Br4 O2'
_chemical_formula_sum 'C12 H4 Br4 O2'
_chemical_formula_weight 499.79
_space_group_crystal_system monoclinic
_space_group_IT_number 14
_space_group_name_Hall '-P 2yn'
_space_group_name_H-M_alt 'P 1 21/n 1'
_atom_sites_solution_hydrogens geom
_atom_sites_solution_primary dual
_audit_contact_author_email thierry.maris@umontreal.ca
_audit_contact_author_name 'Thierry Maris'
_audit_contact_author_phone '+1 514 340 4711 2579'
_audit_creation_date 2021-07-20
_audit_creation_method
;
FinalCif V85 by Daniel Kratzert, Freiburg 2021,
https://github.com/dkratzert/FinalCif
;
_cell_angle_alpha 90
_cell_angle_beta 98.773(1)
_cell_angle_gamma 90
_cell_formula_units_Z 2
_cell_length_a 4.8559(1)
_cell_length_b 10.7212(3)
_cell_length_c 12.4441(3)
_cell_measurement_reflns_used 4971
_cell_measurement_temperature 100
_cell_measurement_theta_max 71.611
_cell_measurement_theta_min 5.474
_cell_volume 640.27(3)
_computing_cell_refinement
;
SAINT (2020) V8.40B; Integration Software for Single Crystal Data.
Bruker AXS Inc., Madison, WI 53719-1173.
;
_computing_data_collection
;
APEX 3 (2019) Bruker AXS Inc., Madison, WI 53719-1173.
;
_computing_data_reduction
;
SAINT (2020) V8.40B; Integration Software for Single Crystal Data.
Bruker AXS Inc., Madison, WI 53719-1173.
;
_computing_molecular_graphics 'Olex2 1.3 (Dolomanov et al., 2009)'
_computing_publication_material 'Olex2 1.3 (Dolomanov et al., 2009)'
_computing_structure_refinement 'XL  (Sheldrick, 2008)'
_computing_structure_solution 'SHELXT 2018/2 (Sheldrick, 2018)'
_diffrn_ambient_temperature 100
_diffrn_detector 'CCD area detector'
_diffrn_detector_area_resol_mean 8.3
_diffrn_detector_type 'Bruker APEX2 CCD'
_diffrn_measured_fraction_theta_full 1.000
_diffrn_measured_fraction_theta_max 1.000
_diffrn_measurement_device 'three-circle diffractometer'
_diffrn_measurement_device_type 'Bruker Smart APEX'
_diffrn_measurement_method '\w scans'
_diffrn_radiation_collimation 'Focusing mirrors'
_diffrn_radiation_monochromator 'Quazar MX Mirror Optics'
_diffrn_radiation_probe x-ray
_diffrn_radiation_type 'Cu K\a'
_diffrn_radiation_wavelength 1.54178
_diffrn_reflns_av_R_equivalents 0.0665
_diffrn_reflns_av_unetI/netI 0.0109
_diffrn_reflns_Laue_measured_fraction_full 1.000
_diffrn_reflns_Laue_measured_fraction_max 1.000
_diffrn_reflns_limit_h_max 5
_diffrn_reflns_limit_h_min -5
_diffrn_reflns_limit_k_max 13
_diffrn_reflns_limit_k_min -13
_diffrn_reflns_limit_l_max 15
_diffrn_reflns_limit_l_min -15
_diffrn_reflns_number 1248
_diffrn_reflns_point_group_measured_fraction_full 1.000
_diffrn_reflns_point_group_measured_fraction_max 1.000
_diffrn_reflns_theta_full 67.679
_diffrn_reflns_theta_max 71.708
_diffrn_reflns_theta_min 5.474
_diffrn_source 'Microfocus Source'
_diffrn_source_current 0.65
_diffrn_source_target Cu
_diffrn_source_type 'Incoatec I\mS High Brilliance Microsource'
_diffrn_source_voltage 44.8
_exptl_absorpt_coefficient_mu 15.271
_exptl_absorpt_correction_T_max 0.1558
_exptl_absorpt_correction_T_min 0.0361
_exptl_absorpt_correction_type multi-scan
_exptl_absorpt_process_details
;
 TWINABS-2012/1 (Bruker,2012) was used for absorption correction.

Final HKLF 4 output contains 45168 reflections, Rint = 0.0661
 (36853 with I > 3sig(I), Rint = 0.0655)
;
_exptl_crystal_colour 'clear light red'
_exptl_crystal_colour_lustre clear
_exptl_crystal_colour_modifier light
_exptl_crystal_colour_primary red
_exptl_crystal_density_diffrn 2.592
_exptl_crystal_description Block
_exptl_crystal_F_000 464
_exptl_crystal_recrystallization_method
;
Crystallised from DCM+Hexane/Cyclohexane
;
_exptl_crystal_size_max 0.13
_exptl_crystal_size_mid 0.1
_exptl_crystal_size_min 0.08
_refine_diff_density_max 0.704
_refine_diff_density_min -0.809
_refine_diff_density_rms 0.176
_refine_ls_extinction_coef .
_refine_ls_extinction_method none
_refine_ls_goodness_of_fit_ref 1.159
_refine_ls_hydrogen_treatment constr
_refine_ls_matrix_type full
_refine_ls_number_parameters 82
_refine_ls_number_reflns 1248
_refine_ls_number_restraints 0
_refine_ls_restrained_S_all 1.159
_refine_ls_R_factor_all 0.0349
_refine_ls_R_factor_gt 0.0348
_refine_ls_shift/su_max 0.001
_refine_ls_shift/su_mean 0.000
_refine_ls_structure_factor_coef Fsqd
_refine_ls_weighting_details
;
w=1/[\s^2^(Fo^2^)+(0.0675P)^2^+0.9538P] where P=(Fo^2^+2Fc^2^)/3
;
_refine_ls_weighting_scheme calc
_refine_ls_wR_factor_gt 0.0964
_refine_ls_wR_factor_ref 0.0964
_reflns_Friedel_coverage 0.000
_reflns_Friedel_fraction_full .
_reflns_Friedel_fraction_max .
_reflns_number_gt 1246
_reflns_number_total 1248
_reflns_threshold_expression 'I > 2\s(I)'
_cod_data_source_file TBDPQ.cif
_cod_data_source_block jw2350
_cod_database_code 4039004
_shelx_space_group_comment
;
The symmetry employed for this shelxl refinement is uniquely defined
by the following loop, which should always be used as a source of
symmetry information in preference to the above space-group names.
They are only intended as comments.
;
_shelx_estimated_absorpt_t_min 0.241
_shelx_estimated_absorpt_t_max 0.375

loop_
_space_group_symop_id
_space_group_symop_operation_xyz
1 'x, y, z'
2 '-x+1/2, y+1/2, -z+1/2'
3 '-x, -y, -z'
4 'x-1/2, -y-1/2, z-1/2'

loop_
_atom_site_label
_atom_site_type_symbol
_atom_site_fract_x
_atom_site_fract_y
_atom_site_fract_z
_atom_site_U_iso_or_equiv
_atom_site_adp_type
_atom_site_occupancy
_atom_site_site_symmetry_order
_atom_site_calc_flag
_atom_site_refinement_flags_posn
_atom_site_refinement_flags_adp
_atom_site_refinement_flags_occupancy
_atom_site_disorder_assembly
_atom_site_disorder_group
Br1 Br -0.00417(8) 0.84890(3) 0.59709(3) 0.02352(19) Uani 1 1 d . . . . .
Br2 Br 0.91157(8) 0.60747(4) 0.85582(3) 0.02398(19) Uani 1 1 d . . . . .
O1 O 0.4411(5) 0.7936(3) 0.7893(2) 0.0248(5) Uani 1 1 d . . . . .
C1 C 0.4514(7) 0.7178(3) 0.7178(3) 0.0213(7) Uani 1 1 d . . . . .
C2 C 0.6560(8) 0.6150(3) 0.7263(3) 0.0219(7) Uani 1 1 d . . . . .
C3 C 0.6720(8) 0.5319(3) 0.6455(3) 0.0208(7) Uani 1 1 d . . . . .
H3 H 0.803288 0.468212 0.656105 0.025 Uiso 1 1 calc R U . . .
C4 C 0.4863(7) 0.5411(3) 0.5423(3) 0.0201(7) Uani 1 1 d . . . . .
C5 C 0.2781(7) 0.6385(3) 0.5325(3) 0.0214(7) Uani 1 1 d . . . . .
H5 H 0.152454 0.645085 0.468371 0.026 Uiso 1 1 calc R U . . .
C6 C 0.2612(7) 0.7197(3) 0.6131(3) 0.0204(7) Uani 1 1 d . . . . .

loop_
_atom_site_aniso_label
_atom_site_aniso_U_11
_atom_site_aniso_U_22
_atom_site_aniso_U_33
_atom_site_aniso_U_23
_atom_site_aniso_U_13
_atom_site_aniso_U_12
Br1 0.0238(3) 0.0237(3) 0.0234(3) -0.00087(13) 0.00489(17) 0.00286(13)
Br2 0.0243(3) 0.0286(3) 0.0184(3) -0.00135(13) 0.00106(17) -0.00029(14)
O1 0.0264(13) 0.0266(13) 0.0216(12) -0.0035(10) 0.0045(10) -0.0011(11)
C1 0.0216(18) 0.0258(18) 0.0170(15) 0.0000(13) 0.0045(13) -0.0024(14)
C2 0.0227(19) 0.0222(17) 0.0212(17) 0.0047(13) 0.0047(14) -0.0019(14)
C3 0.0217(17) 0.0215(16) 0.0187(16) 0.0025(13) 0.0016(12) 0.0015(13)
C4 0.0194(17) 0.0228(16) 0.0180(15) 0.0012(14) 0.0024(12) -0.0020(13)
C5 0.0213(19) 0.0244(16) 0.0180(16) 0.0018(14) 0.0016(14) -0.0015(15)
C6 0.0190(16) 0.0212(16) 0.0217(16) 0.0022(13) 0.0060(12) 0.0006(13)

loop_
_atom_type_symbol
_atom_type_description
_atom_type_scat_dispersion_real
_atom_type_scat_dispersion_imag
_atom_type_scat_source
C C 0.0181 0.0091 'International Tables Vol C Tables 4.2.6.8 and 6.1.1.4'
H H 0.0000 0.0000 'International Tables Vol C Tables 4.2.6.8 and 6.1.1.4'
Br Br -0.6763 1.2805 'International Tables Vol C Tables 4.2.6.8 and 6.1.1.4'
O O 0.0492 0.0322 'International Tables Vol C Tables 4.2.6.8 and 6.1.1.4'

loop_
_geom_angle_atom_site_label_1
_geom_angle_atom_site_label_2
_geom_angle_atom_site_label_3
_geom_angle
_geom_angle_site_symmetry_1
_geom_angle_site_symmetry_3
O1 C1 C2 123.4(3) . .
O1 C1 C6 123.2(3) . .
C2 C1 C6 113.4(3) . .
C1 C2 Br2 116.3(3) . .
C3 C2 Br2 120.2(3) . .
C3 C2 C1 123.5(3) . .
C2 C3 H3 119.6 . .
C2 C3 C4 120.8(3) . .
C4 C3 H3 119.6 . .
C4 C4 C3 120.4(4) 3_666 .
C4 C4 C5 122.6(4) 3_666 .
C5 C4 C3 117.0(3) . .
C4 C5 H5 119.1 . .
C6 C5 C4 121.8(3) . .
C6 C5 H5 119.1 . .
C1 C6 Br1 115.5(3) . .
C5 C6 Br1 121.2(3) . .
C5 C6 C1 123.3(3) . .

loop_
_geom_bond_atom_site_label_1
_geom_bond_atom_site_label_2
_geom_bond_distance
_geom_bond_site_symmetry_2
Br1 C6 1.881(4) .
Br2 C2 1.880(4) .
O1 C1 1.211(4) .
C1 C2 1.477(5) .
C1 C6 1.477(5) .
C2 C3 1.355(5) .
C3 H3 0.9300 .
C3 C4 1.456(5) .
C4 C4 1.394(7) 3_666
C4 C5 1.446(5) .
C5 H5 0.9300 .
C5 C6 1.341(5) .

loop_
_geom_torsion_atom_site_label_1
_geom_torsion_atom_site_label_2
_geom_torsion_atom_site_label_3
_geom_torsion_atom_site_label_4
_geom_torsion
_geom_torsion_site_symmetry_1
_geom_torsion_site_symmetry_2
_geom_torsion_site_symmetry_3
_geom_torsion_site_symmetry_4
Br2 C2 C3 C4 -176.3(3) . . . .
O1 C1 C2 Br2 -0.9(5) . . . .
O1 C1 C2 C3 -178.4(4) . . . .
O1 C1 C6 Br1 -0.2(5) . . . .
O1 C1 C6 C5 177.7(3) . . . .
C1 C2 C3 C4 1.1(6) . . . .
C2 C1 C6 Br1 -179.9(2) . . . .
C2 C1 C6 C5 -2.0(5) . . . .
C2 C3 C4 C4 176.8(4) . . . 3_666
C2 C3 C4 C5 -2.8(5) . . . .
C3 C4 C5 C6 2.1(5) . . . .
C4 C4 C5 C6 -177.5(4) 3_666 . . .
C4 C5 C6 Br1 178.1(3) . . . .
C4 C5 C6 C1 0.3(6) . . . .
C6 C1 C2 Br2 178.8(2) . . . .
C6 C1 C2 C3 1.2(5) . . . .

_cod_database_fobs_code 4039004
